data_4062973
_journal_name_full Organometallics
_journal_paper_doi 10.1021/om049800z
_journal_year 2004
_chemical_formula_sum 'C41 H65 B2 Li2 N5'
_chemical_formula_weight 663.48
_space_group_IT_number 14
_symmetry_cell_setting monoclinic
_symmetry_space_group_name_Hall '-P 2yn'
_symmetry_space_group_name_H-M 'P 1 21/n 1'
_cell_angle_alpha 90.00
_cell_angle_beta 101.2639(18)
_cell_angle_gamma 90.00
_cell_formula_units_Z 4
_cell_length_a 18.9342(14)
_cell_length_b 11.7733(9)
_cell_length_c 19.3032(15)
_cell_measurement_temperature 193(2)
_cell_volume 4220.1(6)
_diffrn_ambient_temperature 193(2)
_exptl_crystal_density_diffrn 1.044
_cod_depositor_comments
;
The following automatic conversions were performed:
'_symmetry_cell_setting' value 'Monoclinic' changed to 'monoclinic'
according to '/home/saulius/struct/CIF-dictionaries/cif_core.dic'
dictionary named 'cif_core.dic' version 2.4.1 from 2010-06-29.

Automatic conversion script
Id: cif_fix_enum 1527 2010-12-29 10:47:43Z saulius 
;
_cod_original_sg_symbol_H-M 'P 21/n'
_cod_database_code 4062973

loop_
_symmetry_equiv_pos_as_xyz
'x, y, z'
'-x+1/2, y+1/2, -z+1/2'
'-x, -y, -z'
'x-1/2, -y-1/2, z-1/2'

loop_
_atom_site_label
_atom_site_type_symbol
_atom_site_fract_x
_atom_site_fract_y
_atom_site_fract_z
_atom_site_U_iso_or_equiv
_atom_site_adp_type
_atom_site_occupancy
_atom_site_symmetry_multiplicity
_atom_site_calc_flag
_atom_site_refinement_flags
_atom_site_disorder_assembly
_atom_site_disorder_group
N1 N 0.39649(13) 0.0094(2) 0.14807(12) 0.0338(6) Uani 1 1 d . . .
N31 N 0.57447(15) 0.2157(2) 0.07772(14) 0.0453(7) Uani 1 1 d . . .
N32 N 0.66537(17) 0.1001(3) 0.19203(17) 0.0616(9) Uani 1 1 d . . .
N41 N 0.23562(16) 0.2910(2) 0.18119(15) 0.0486(7) Uani 1 1 d . . .
N42 N 0.13572(16) 0.1923(3) 0.06799(15) 0.0549(8) Uani 1 1 d . . .
C1 C 0.39601(18) -0.1096(3) 0.14884(16) 0.0367(8) Uani 1 1 d . . .
C2 C 0.33437(19) -0.1714(3) 0.11881(16) 0.0420(8) Uani 1 1 d . . .
H2 H 0.2915 -0.1320 0.0985 0.050 Uiso 1 1 calc R . .
C3 C 0.3349(2) -0.2889(3) 0.11823(19) 0.0521(10) Uani 1 1 d . . .
H3 H 0.2926 -0.3290 0.0970 0.062 Uiso 1 1 calc R . .
C4 C 0.3957(3) -0.3480(3) 0.1480(2) 0.0624(11) Uani 1 1 d . . .
H4 H 0.3958 -0.4287 0.1480 0.075 Uiso 1 1 calc R . .
C5 C 0.4564(2) -0.2888(3) 0.1778(2) 0.0609(11) Uani 1 1 d . . .
H5 H 0.4987 -0.3294 0.1986 0.073 Uiso 1 1 calc R . .
C6 C 0.4575(2) -0.1716(3) 0.17832(17) 0.0460(9) Uani 1 1 d . . .
H6 H 0.5004 -0.1327 0.1989 0.055 Uiso 1 1 calc R . .
C11 C 0.43469(16) 0.2065(2) 0.17199(15) 0.0328(7) Uani 1 1 d . . .
C12 C 0.47237(16) 0.2961(2) 0.20813(16) 0.0344(7) Uani 1 1 d . . .
H12 H 0.4675 0.3735 0.1864 0.041 Uiso 1 1 calc R . .
C13 C 0.52531(17) 0.2772(3) 0.26977(16) 0.0355(8) Uani 1 1 d . . .
C14 C 0.53726(17) 0.1660(3) 0.29517(16) 0.0393(8) Uani 1 1 d . . .
H14 H 0.5799 0.1534 0.3341 0.047 Uiso 1 1 calc R . .
C15 C 0.50243(17) 0.0692(3) 0.26320(16) 0.0381(8) Uani 1 1 d . . .
H15 H 0.5192 -0.0083 0.2800 0.046 Uiso 1 1 calc R . .
C16 C 0.56422(18) 0.3769(3) 0.30969(17) 0.0445(9) Uani 1 1 d . . .
H16 H 0.6021 0.3450 0.3482 0.053 Uiso 1 1 calc R . .
C17 C 0.5135(2) 0.4473(3) 0.3450(2) 0.0628(11) Uani 1 1 d . . .
H17A H 0.5402 0.5104 0.3710 0.075 Uiso 1 1 calc R . .
H17B H 0.4933 0.3993 0.3778 0.075 Uiso 1 1 calc R . .
H17C H 0.4743 0.4775 0.3089 0.075 Uiso 1 1 calc R . .
C18 C 0.6022(2) 0.4534(3) 0.2649(2) 0.0599(11) Uani 1 1 d . . .
H18A H 0.6264 0.5155 0.2941 0.072 Uiso 1 1 calc R . .
H18B H 0.5668 0.4849 0.2257 0.072 Uiso 1 1 calc R . .
H18C H 0.6380 0.4090 0.2460 0.072 Uiso 1 1 calc R . .
C21 C 0.37962(16) 0.2050(2) 0.10584(15) 0.0322(7) Uani 1 1 d . . .
C22 C 0.35473(16) 0.2918(3) 0.05882(16) 0.0340(7) Uani 1 1 d . . .
H22 H 0.3679 0.3721 0.0726 0.041 Uiso 1 1 calc R . .
C23 C 0.30494(17) 0.2706(3) -0.00410(16) 0.0351(7) Uani 1 1 d . . .
C24 C 0.27924(17) 0.1596(3) -0.01839(16) 0.0381(8) Uani 1 1 d . . .
H24 H 0.2383 0.1494 -0.0593 0.046 Uiso 1 1 calc R . .
C25 C 0.29836(17) 0.0654(3) 0.02578(16) 0.0366(8) Uani 1 1 d . . .
H25 H 0.2730 -0.0091 0.0158 0.044 Uiso 1 1 calc R . .
C26 C 0.28598(19) 0.3617(3) -0.05976(18) 0.0477(9) Uani 1 1 d . . .
H26 H 0.2416 0.3364 -0.0931 0.057 Uiso 1 1 calc R . .
C27 C 0.3452(2) 0.3737(3) -0.10199(19) 0.0648(11) Uani 1 1 d . . .
H27A H 0.3317 0.4321 -0.1383 0.078 Uiso 1 1 calc R . .
H27B H 0.3519 0.3010 -0.1246 0.078 Uiso 1 1 calc R . .
H27C H 0.3901 0.3956 -0.0704 0.078 Uiso 1 1 calc R . .
C28 C 0.2696(2) 0.4775(3) -0.0305(2) 0.0686(12) Uani 1 1 d . . .
H28A H 0.2562 0.5313 -0.0695 0.082 Uiso 1 1 calc R . .
H28B H 0.3125 0.5054 0.0020 0.082 Uiso 1 1 calc R . .
H28C H 0.2298 0.4698 -0.0052 0.082 Uiso 1 1 calc R . .
C31 C 0.65202(19) 0.2010(3) 0.08044(18) 0.0559(10) Uani 1 1 d . . .
H31A H 0.6779 0.2691 0.1022 0.067 Uiso 1 1 calc R . .
H31B H 0.6609 0.1942 0.0317 0.067 Uiso 1 1 calc R . .
C32 C 0.68103(19) 0.0986(3) 0.12164(19) 0.0537(10) Uani 1 1 d . . .
H32A H 0.6597 0.0296 0.0966 0.064 Uiso 1 1 calc R . .
H32B H 0.7338 0.0951 0.1249 0.064 Uiso 1 1 calc R . .
C33 C 0.5331(2) 0.1311(4) 0.03063(19) 0.0696(12) Uani 1 1 d . . .
H33A H 0.5484 0.0547 0.0473 0.083 Uiso 1 1 calc R . .
H33B H 0.5417 0.1417 -0.0174 0.083 Uiso 1 1 calc R . .
H33C H 0.4817 0.1406 0.0306 0.083 Uiso 1 1 calc R . .
C34 C 0.5511(2) 0.3295(4) 0.0527(2) 0.0715(12) Uani 1 1 d . . .
H34A H 0.5782 0.3864 0.0843 0.086 Uiso 1 1 calc R . .
H34B H 0.4996 0.3381 0.0524 0.086 Uiso 1 1 calc R . .
H34C H 0.5600 0.3403 0.0048 0.086 Uiso 1 1 calc R . .
C35 C 0.7144(2) 0.1807(5) 0.2366(2) 0.0966(18) Uani 1 1 d . . .
H35A H 0.7037 0.1818 0.2843 0.116 Uiso 1 1 calc R . .
H35B H 0.7075 0.2570 0.2161 0.116 Uiso 1 1 calc R . .
H35C H 0.7644 0.1568 0.2390 0.116 Uiso 1 1 calc R . .
C36 C 0.6742(3) -0.0110(5) 0.2237(3) 0.139(3) Uani 1 1 d . . .
H36A H 0.6643 -0.0073 0.2716 0.167 Uiso 1 1 calc R . .
H36B H 0.7236 -0.0372 0.2257 0.167 Uiso 1 1 calc R . .
H36C H 0.6405 -0.0641 0.1953 0.167 Uiso 1 1 calc R . .
C41 C 0.1584(2) 0.3096(4) 0.1751(2) 0.0676(12) Uani 1 1 d . . .
H41A H 0.1449 0.3824 0.1503 0.081 Uiso 1 1 calc R . .
H41B H 0.1473 0.3158 0.2230 0.081 Uiso 1 1 calc R . .
C42 C 0.1144(2) 0.2165(4) 0.1361(2) 0.0737(13) Uani 1 1 d . . .
H42A H 0.1202 0.1470 0.1655 0.088 Uiso 1 1 calc R . .
H42B H 0.0629 0.2383 0.1274 0.088 Uiso 1 1 calc R . .
C43 C 0.2615(2) 0.1998(4) 0.2307(2) 0.0764(13) Uani 1 1 d . . .
H43A H 0.2350 0.1298 0.2151 0.092 Uiso 1 1 calc R . .
H43B H 0.2537 0.2205 0.2778 0.092 Uiso 1 1 calc R . .
H43C H 0.3130 0.1877 0.2324 0.092 Uiso 1 1 calc R . .
C44 C 0.2755(3) 0.3944(4) 0.2046(2) 0.0884(15) Uani 1 1 d . . .
H44A H 0.2587 0.4561 0.1714 0.106 Uiso 1 1 calc R . .
H44B H 0.3270 0.3814 0.2065 0.106 Uiso 1 1 calc R . .
H44C H 0.2678 0.4151 0.2517 0.106 Uiso 1 1 calc R . .
C45 C 0.1091(2) 0.2776(4) 0.0147(2) 0.0823(14) Uani 1 1 d . . .
H45A H 0.1273 0.3525 0.0318 0.099 Uiso 1 1 calc R . .
H45B H 0.0563 0.2781 0.0055 0.099 Uiso 1 1 calc R . .
H45C H 0.1258 0.2596 -0.0290 0.099 Uiso 1 1 calc R . .
C46 C 0.1085(3) 0.0805(4) 0.0424(3) 0.0962(16) Uani 1 1 d . . .
H46A H 0.1266 0.0229 0.0781 0.115 Uiso 1 1 calc R . .
H46B H 0.1250 0.0627 -0.0014 0.115 Uiso 1 1 calc R . .
H46C H 0.0557 0.0811 0.0334 0.115 Uiso 1 1 calc R . .
B1 B 0.4453(2) 0.0840(3) 0.19691(18) 0.0352(9) Uani 1 1 d . . .
B2 B 0.35520(19) 0.0829(3) 0.09187(18) 0.0327(9) Uani 1 1 d . . .
Li1 Li 0.5588(3) 0.1690(4) 0.1789(3) 0.0418(13) Uani 1 1 d . . .
Li2 Li 0.2503(3) 0.2130(4) 0.0879(3) 0.0381(13) Uani 1 1 d . . .
C10S C -0.1198(3) 0.2833(4) 0.1281(3) 0.0991(16) Uani 1 1 d . . .
H10A H -0.1399 0.2079 0.1338 0.119 Uiso 1 1 calc R . .
H10B H -0.1516 0.3416 0.1415 0.119 Uiso 1 1 calc R . .
H10C H -0.0720 0.2894 0.1584 0.119 Uiso 1 1 calc R . .
C11S C -0.1134(2) 0.3008(4) 0.0485(3) 0.0832(15) Uani 1 1 d . . .
C12S C -0.1392(3) 0.2221(5) 0.0011(3) 0.0968(16) Uani 1 1 d . . .
H12S H -0.1626 0.1566 0.0145 0.116 Uiso 1 1 calc R . .
C13S C -0.1313(3) 0.2369(6) -0.0680(3) 0.1048(18) Uani 1 1 d . . .
H13S H -0.1480 0.1774 -0.1003 0.126 Uiso 1 1 calc R . .
C14S C -0.1021(3) 0.3287(6) -0.0936(3) 0.0960(17) Uani 1 1 d . . .
H14S H -0.0997 0.3370 -0.1421 0.115 Uiso 1 1 calc R . .
C15S C -0.0769(3) 0.4062(6) -0.0451(5) 0.119(2) Uani 1 1 d . . .
H15S H -0.0542 0.4719 -0.0591 0.143 Uiso 1 1 calc R . .
C16S C -0.0827(3) 0.3948(5) 0.0281(4) 0.1063(18) Uani 1 1 d . . .
H16S H -0.0650 0.4527 0.0613 0.128 Uiso 1 1 calc R . .

loop_
_atom_site_aniso_label
_atom_site_aniso_U_11
_atom_site_aniso_U_22
_atom_site_aniso_U_33
_atom_site_aniso_U_23
_atom_site_aniso_U_13
_atom_site_aniso_U_12
N1 0.0376(16) 0.0299(14) 0.0342(14) 0.0032(12) 0.0077(12) 0.0007(12)
N31 0.0413(17) 0.0606(19) 0.0346(16) -0.0007(14) 0.0090(13) -0.0051(15)
N32 0.055(2) 0.079(2) 0.056(2) 0.0170(18) 0.0247(17) 0.0258(18)
N41 0.0471(19) 0.0571(19) 0.0436(17) -0.0080(15) 0.0133(14) -0.0002(15)
N42 0.0423(18) 0.079(2) 0.0448(18) -0.0062(16) 0.0114(14) -0.0041(17)
C1 0.048(2) 0.0349(18) 0.0301(17) 0.0012(14) 0.0140(15) 0.0023(16)
C2 0.053(2) 0.0402(19) 0.0370(19) 0.0000(15) 0.0189(17) -0.0030(17)
C3 0.073(3) 0.039(2) 0.048(2) -0.0028(17) 0.022(2) -0.010(2)
C4 0.093(3) 0.032(2) 0.067(3) 0.0007(19) 0.026(2) 0.003(2)
C5 0.070(3) 0.044(2) 0.070(3) 0.011(2) 0.017(2) 0.019(2)
C6 0.055(2) 0.0352(19) 0.049(2) 0.0044(16) 0.0133(18) 0.0076(17)
C11 0.0316(18) 0.0369(18) 0.0295(17) 0.0003(14) 0.0049(14) 0.0019(14)
C12 0.0385(19) 0.0310(17) 0.0344(17) 0.0025(14) 0.0085(15) 0.0024(14)
C13 0.0360(19) 0.0409(19) 0.0288(17) -0.0041(15) 0.0042(15) 0.0015(15)
C14 0.0336(19) 0.054(2) 0.0285(17) 0.0011(16) 0.0026(14) 0.0077(17)
C15 0.045(2) 0.0370(19) 0.0325(17) 0.0049(15) 0.0076(15) 0.0077(16)
C16 0.041(2) 0.050(2) 0.039(2) -0.0039(16) 0.0001(16) -0.0011(17)
C17 0.068(3) 0.064(2) 0.059(2) -0.021(2) 0.018(2) -0.007(2)
C18 0.051(2) 0.056(2) 0.075(3) -0.011(2) 0.015(2) -0.016(2)
C21 0.0311(17) 0.0330(18) 0.0318(17) -0.0011(14) 0.0042(14) 0.0006(14)
C22 0.0317(18) 0.0347(18) 0.0349(18) -0.0024(14) 0.0049(14) -0.0009(14)
C23 0.0356(19) 0.0358(18) 0.0330(18) 0.0022(14) 0.0045(15) 0.0002(15)
C24 0.0328(19) 0.050(2) 0.0302(17) -0.0030(15) 0.0024(14) 0.0009(16)
C25 0.0376(19) 0.0345(18) 0.0388(18) -0.0073(15) 0.0097(15) -0.0029(15)
C26 0.047(2) 0.049(2) 0.042(2) 0.0121(17) -0.0029(17) -0.0064(17)
C27 0.074(3) 0.072(3) 0.047(2) 0.020(2) 0.009(2) -0.013(2)
C28 0.074(3) 0.053(2) 0.074(3) 0.025(2) 0.002(2) 0.012(2)
C31 0.046(2) 0.086(3) 0.037(2) 0.000(2) 0.0131(17) -0.007(2)
C32 0.045(2) 0.069(3) 0.052(2) -0.011(2) 0.0199(18) 0.0031(19)
C33 0.054(3) 0.111(3) 0.044(2) -0.021(2) 0.010(2) -0.017(2)
C34 0.060(3) 0.085(3) 0.071(3) 0.028(2) 0.017(2) 0.005(2)
C35 0.060(3) 0.178(5) 0.046(3) -0.022(3) -0.002(2) 0.038(3)
C36 0.097(4) 0.140(5) 0.203(7) 0.112(5) 0.089(4) 0.074(4)
C41 0.055(3) 0.100(3) 0.053(2) -0.017(2) 0.023(2) 0.014(2)
C42 0.049(3) 0.113(4) 0.064(3) -0.012(3) 0.021(2) -0.005(3)
C43 0.079(3) 0.109(4) 0.044(2) 0.013(2) 0.020(2) 0.018(3)
C44 0.092(4) 0.083(3) 0.097(4) -0.043(3) 0.035(3) -0.015(3)
C45 0.059(3) 0.122(4) 0.063(3) 0.013(3) 0.006(2) 0.028(3)
C46 0.077(3) 0.108(4) 0.106(4) -0.036(3) 0.024(3) -0.040(3)
B1 0.038(2) 0.040(2) 0.029(2) 0.0015(16) 0.0097(17) 0.0031(17)
B2 0.033(2) 0.035(2) 0.033(2) 0.0018(16) 0.0125(17) 0.0015(16)
Li1 0.046(3) 0.045(3) 0.034(3) -0.002(2) 0.008(3) 0.003(3)
Li2 0.038(3) 0.041(3) 0.035(3) 0.000(2) 0.007(2) 0.004(2)
C10S 0.092(4) 0.101(4) 0.105(4) -0.015(3) 0.019(3) 0.007(3)
C11S 0.055(3) 0.055(3) 0.141(5) -0.010(3) 0.023(3) 0.007(2)
C12S 0.083(4) 0.089(4) 0.114(5) -0.012(4) 0.010(3) -0.021(3)
C13S 0.102(4) 0.121(5) 0.096(5) 0.009(4) 0.029(4) 0.004(4)
C14S 0.075(4) 0.121(5) 0.089(4) -0.001(4) 0.008(3) 0.007(4)
C15S 0.097(5) 0.108(5) 0.156(7) 0.043(5) 0.035(5) 0.028(4)
C16S 0.088(4) 0.084(4) 0.145(6) 0.000(4) 0.019(4) 0.006(3)

loop_
_geom_bond_atom_site_label_1
_geom_bond_atom_site_label_2
_geom_bond_distance
_geom_bond_site_symmetry_2
_geom_bond_publ_flag
N1 C1 1.402(4) . ?
N1 B1 1.474(4) . ?
N1 B2 1.485(4) . ?
N31 C34 1.463(4) . ?
N31 C33 1.467(4) . ?
N31 C31 1.469(4) . ?
N31 Li1 2.105(6) . ?
N32 C36 1.440(5) . ?
N32 C32 1.446(4) . ?
N32 C35 1.480(5) . ?
N32 Li1 2.144(6) . ?
N41 C44 1.457(5) . ?
N41 C43 1.457(5) . ?
N41 C41 1.461(5) . ?
N41 Li2 2.088(6) . ?
N42 C45 1.455(5) . ?
N42 C46 1.463(5) . ?
N42 C42 1.477(5) . ?
N42 Li2 2.142(6) . ?
C1 C6 1.397(4) . ?
C1 C2 1.401(4) . ?
C2 C3 1.383(4) . ?
C3 C4 1.373(5) . ?
C4 C5 1.371(5) . ?
C5 C6 1.380(5) . ?
C11 C12 1.383(4) . ?
C11 C21 1.483(4) . ?
C11 B1 1.521(5) . ?
C11 Li1 2.368(6) . ?
C12 C13 1.416(4) . ?
C12 Li1 2.365(6) . ?
C13 C14 1.401(4) . ?
C13 C16 1.514(4) . ?
C13 Li1 2.353(6) . ?
C14 C15 1.398(4) . ?
C14 Li1 2.358(6) . ?
C15 B1 1.516(5) . ?
C15 Li1 2.417(6) . ?
C16 C18 1.523(5) . ?
C16 C17 1.527(5) . ?
C21 C22 1.387(4) . ?
C21 B2 1.518(4) . ?
C21 Li2 2.406(6) . ?
C22 C23 1.407(4) . ?
C22 Li2 2.349(6) . ?
C23 C24 1.402(4) . ?
C23 C26 1.511(4) . ?
C23 Li2 2.325(6) . ?
C24 C25 1.403(4) . ?
C24 Li2 2.312(6) . ?
C25 B2 1.514(5) . ?
C25 Li2 2.390(6) . ?
C26 C27 1.516(5) . ?
C26 C28 1.530(5) . ?
C31 C32 1.489(5) . ?
C41 C42 1.489(5) . ?
B1 Li1 2.456(7) . ?
B2 Li2 2.497(6) . ?
C10S C11S 1.578(7) . ?
C11S C12S 1.325(6) . ?
C11S C16S 1.345(7) . ?
C12S C13S 1.382(7) . ?
C13S C14S 1.351(7) . ?
C14S C15S 1.328(8) . ?
C15S C16S 1.444(8) . ?
